data_4069750
loop_
_publ_author_name
'Arrowsmith, Merle'
'Heath, Alex'
'Hill, Michael S.'
'Hitchcock, Peter B.'
'Kociok-K\"ohn, Gabriele'

_publ_section_title
;
 Tris(imidazolin-2-ylidene-1-yl)borate Complexes of the Heavier Alkaline
 Earths: Synthesis and Structural Studies
;
_journal_issue 15
_journal_name_full Organometallics
_journal_page_first 4550
_journal_paper_doi 10.1021/om9003994
_journal_volume 28
_journal_year 2009
_chemical_formula_moiety 'C21 H34 B Br Ca N6, 2(C7 H8)'
_chemical_formula_sum 'C35 H50 B Br Ca N6'
_chemical_formula_weight 685.61
_chemical_name_systematic
;
 ?
;
_space_group_IT_number 2
_symmetry_cell_setting triclinic
_symmetry_space_group_name_Hall '-P 1'
_symmetry_space_group_name_H-M 'P -1'
_atom_sites_solution_hydrogens geom
_atom_sites_solution_primary direct
_atom_sites_solution_secondary difmap
_audit_creation_method SHELXL-97
_cell_angle_alpha 69.7990(10)
_cell_angle_beta 88.4830(10)
_cell_angle_gamma 77.9470(10)
_cell_formula_units_Z 2
_cell_length_a 10.81420(10)
_cell_length_b 12.53040(10)
_cell_length_c 14.9414(2)
_cell_measurement_reflns_used 26092
_cell_measurement_temperature 150(2)
_cell_measurement_theta_max 30.034
_cell_measurement_theta_min 2.910
_cell_volume 1855.92(4)
_computing_cell_refinement 'HKL Scalepack (Otwinski & Minor, 1997)'
_computing_data_collection 'Collect (Nonius BV, 1997-2000)'
_computing_data_reduction
;
 DENZO-SCALEPACK Z. Otwinowski and W. Minor, " 
 Processing of X-ray Diffraction Data Collected in Oscillation Mode ", 
 Methods in Enzymology, Volume 276: Macromolecular Crystallography, 
 part A, p.307-326, 1997,C.W. Carter, Jr. & R. M. Sweet, Eds., Academic Press.
;
_computing_molecular_graphics 'ORTEP3 for Windows - Farrugia, L. J. J. Appl. Crystallogr. 1997, 30, 565'
_computing_publication_material
;
 'WinGX publication routines, Farrugia, 
 L. J., J. Appl. Crystallogr., 1999, 32, 837-838
;
_computing_structure_refinement
;
 SHELXL97 -Program for Crystal Structure Analysis (Release 97-2). 
 Sheldrick, G.M., Instit\"ut f\"ur Anorganische Chemie der Universit\"at, 
 Tammanstrasse 4, D-3400 G\"ottingen, Germany, 1998 
;
_computing_structure_solution
; 
 SIR97- Altomare A., Burla M.C., Camalli M., Cascarano G.L., Giacovazzo C. , 
 Guagliardi A., Moliterni A.G.G., Polidori G.,Spagna R. 
 (1999) J. Appl. Cryst. 32, 115-119
;
_diffrn_ambient_temperature 150(2)
_diffrn_measured_fraction_theta_full 0.992
_diffrn_measured_fraction_theta_max 0.992
_diffrn_measurement_device_type 'Nonius Kappa CCD'
_diffrn_measurement_method '302 2.0 degree images with \w scans'
_diffrn_radiation_monochromator graphite
_diffrn_radiation_source 'fine-focus sealed tube'
_diffrn_radiation_type MoK\a
_diffrn_radiation_wavelength 0.71073
_diffrn_reflns_av_R_equivalents 0.0578
_diffrn_reflns_av_sigmaI/netI 0.0482
_diffrn_reflns_limit_h_max 14
_diffrn_reflns_limit_h_min -15
_diffrn_reflns_limit_k_max 17
_diffrn_reflns_limit_k_min -17
_diffrn_reflns_limit_l_max 19
_diffrn_reflns_limit_l_min -20
_diffrn_reflns_number 51329
_diffrn_reflns_theta_full 30.01
_diffrn_reflns_theta_max 30.01
_diffrn_reflns_theta_min 3.01
_diffrn_standards_decay_% 0
_diffrn_standards_number 0
_exptl_absorpt_coefficient_mu 1.277
_exptl_absorpt_correction_type none
_exptl_crystal_colour colourless
_exptl_crystal_density_diffrn 1.227
_exptl_crystal_density_method 'not measured'
_exptl_crystal_description block
_exptl_crystal_F_000 724
_exptl_crystal_size_max 0.40
_exptl_crystal_size_mid 0.25
_exptl_crystal_size_min 0.25
_refine_diff_density_max 1.032
_refine_diff_density_min -0.640
_refine_diff_density_rms 0.073
_refine_ls_extinction_method none
_refine_ls_goodness_of_fit_ref 1.027
_refine_ls_hydrogen_treatment mixed
_refine_ls_matrix_type full
_refine_ls_number_parameters 412
_refine_ls_number_reflns 10759
_refine_ls_number_restraints 0
_refine_ls_restrained_S_all 1.027
_refine_ls_R_factor_all 0.0710
_refine_ls_R_factor_gt 0.0452
_refine_ls_shift/su_max 0.001
_refine_ls_shift/su_mean 0.000
_refine_ls_structure_factor_coef Fsqd
_refine_ls_weighting_details 'calc w=1/[\s^2^(Fo^2^)+(0.0527P)^2^+1.3826P] where P=(Fo^2^+2Fc^2^)/3'
_refine_ls_weighting_scheme calc
_refine_ls_wR_factor_gt 0.1062
_refine_ls_wR_factor_ref 0.1189
_reflns_number_gt 8059
_reflns_number_total 10759
_reflns_threshold_expression >2sigma(I)
_cod_data_source_file om9003994_si_002.cif
_cod_data_source_block k08msh72
_cod_depositor_comments
;

2021-05-16
Z value and formula fixed to values more according to usual
chemical conventions.                 miguel
;
_cod_original_formula_sum 'C70 H100 B2 Br2 Ca2 N12'
_cod_original_formula_weight 1371.22
_cod_original_formula_moiety 'C42 H68 B2 Br2 Ca2 N12, 4(C7 H8)'
_cod_original_formula_units_Z 1
_cod_original_cell_volume 1855.92(3)
_cod_database_code 4069750

loop_
_symmetry_equiv_pos_as_xyz
'x, y, z'
'-x, -y, -z'

loop_
_atom_site_label
_atom_site_type_symbol
_atom_site_fract_x
_atom_site_fract_y
_atom_site_fract_z
_atom_site_U_iso_or_equiv
_atom_site_adp_type
_atom_site_occupancy
_atom_site_symmetry_multiplicity
_atom_site_calc_flag
_atom_site_refinement_flags
Ca Ca 0.62466(4) -0.00872(3) 0.38377(3) 0.01994(9) Uani 1 1 d .
Br Br 0.35671(2) 0.03848(2) 0.415151(15) 0.03237(8) Uani 1 1 d .
B B 0.8517(2) -0.0869(2) 0.24034(16) 0.0229(4) Uani 1 1 d .
H1 H 0.926(2) -0.115(2) 0.1937(16) 0.019(5) Uiso 1 1 d .
N1 N 0.76977(16) -0.32423(15) 0.44291(13) 0.0237(3) Uani 1 1 d .
N2 N 0.83433(16) -0.19927(15) 0.32154(12) 0.0225(3) Uani 1 1 d .
N3 N 0.54716(17) 0.09060(15) 0.11973(12) 0.0240(3) Uani 1 1 d .
N4 N 0.72850(16) -0.02197(15) 0.17697(12) 0.0232(3) Uani 1 1 d .
N5 N 0.91006(16) 0.12565(15) 0.34417(13) 0.0239(3) Uani 1 1 d .
N6 N 0.89881(16) -0.00278(15) 0.28076(12) 0.0221(3) Uani 1 1 d .
C1 C 0.74626(19) -0.20826(18) 0.38963(14) 0.0231(4) Uani 1 1 d .
C2 C 0.8719(2) -0.38523(19) 0.41000(16) 0.0282(4) Uani 1 1 d .
H2 H 0.9071 -0.4664 0.4358 0.034 Uiso 1 1 calc R
C3 C 0.9111(2) -0.30635(19) 0.33402(16) 0.0276(4) Uani 1 1 d .
H3 H 0.9794 -0.3219 0.2959 0.033 Uiso 1 1 calc R
C4 C 0.61784(19) 0.03157(18) 0.20344(14) 0.0229(4) Uani 1 1 d .
C5 C 0.7250(2) 0.0036(2) 0.07910(15) 0.0317(5) Uani 1 1 d .
H5 H 0.7907 -0.0234 0.0437 0.038 Uiso 1 1 calc R
C6 C 0.6118(2) 0.0734(2) 0.04298(16) 0.0331(5) Uani 1 1 d .
H6 H 0.5822 0.1045 -0.0221 0.040 Uiso 1 1 calc R
C7 C 0.83142(19) 0.05858(18) 0.33244(14) 0.0221(4) Uani 1 1 d .
C8 C 1.0162(2) 0.0249(2) 0.26265(17) 0.0290(4) Uani 1 1 d .
H8 H 1.0799 -0.0069 0.2285 0.035 Uiso 1 1 calc R
C9 C 1.0241(2) 0.1049(2) 0.30202(17) 0.0307(5) Uani 1 1 d .
H9 H 1.0939 0.1403 0.3012 0.037 Uiso 1 1 calc R
C11 C 0.7007(2) -0.38044(19) 0.52849(16) 0.0276(4) Uani 1 1 d .
C12 C 0.5685(2) -0.3072(2) 0.5231(2) 0.0409(6) Uani 1 1 d .
H12A H 0.5740 -0.2327 0.5290 0.061 Uiso 1 1 calc R
H12B H 0.5202 -0.3486 0.5753 0.061 Uiso 1 1 calc R
H12C H 0.5258 -0.2928 0.4618 0.061 Uiso 1 1 calc R
C13 C 0.7758(3) -0.3914(2) 0.61718(18) 0.0399(6) Uani 1 1 d .
H13A H 0.8611 -0.4380 0.6186 0.060 Uiso 1 1 calc R
H13B H 0.7331 -0.4296 0.6743 0.060 Uiso 1 1 calc R
H13C H 0.7814 -0.3138 0.6157 0.060 Uiso 1 1 calc R
C14 C 0.6900(3) -0.5008(2) 0.5295(2) 0.0426(6) Uani 1 1 d .
H14A H 0.6506 -0.4932 0.4688 0.064 Uiso 1 1 calc R
H14B H 0.6380 -0.5351 0.5820 0.064 Uiso 1 1 calc R
H14C H 0.7747 -0.5510 0.5386 0.064 Uiso 1 1 calc R
C31 C 0.4180(2) 0.1656(2) 0.11219(15) 0.0279(4) Uani 1 1 d .
C32 C 0.4196(2) 0.2454(2) 0.16983(19) 0.0351(5) Uani 1 1 d .
H32A H 0.4398 0.1980 0.2373 0.053 Uiso 1 1 calc R
H32B H 0.3362 0.2972 0.1631 0.053 Uiso 1 1 calc R
H32C H 0.4837 0.2919 0.1460 0.053 Uiso 1 1 calc R
C33 C 0.3823(3) 0.2397(2) 0.00765(17) 0.0399(6) Uani 1 1 d .
H33A H 0.4458 0.2864 -0.0180 0.060 Uiso 1 1 calc R
H33B H 0.2992 0.2913 0.0029 0.060 Uiso 1 1 calc R
H33C H 0.3790 0.1888 -0.0291 0.060 Uiso 1 1 calc R
C34 C 0.3234(2) 0.0875(2) 0.15030(17) 0.0336(5) Uani 1 1 d .
H34A H 0.3265 0.0354 0.1138 0.050 Uiso 1 1 calc R
H34B H 0.2379 0.1358 0.1438 0.050 Uiso 1 1 calc R
H34C H 0.3452 0.0412 0.2178 0.050 Uiso 1 1 calc R
C51 C 0.8808(2) 0.21368(19) 0.39187(16) 0.0284(4) Uani 1 1 d .
C52 C 0.9116(3) 0.3272(2) 0.3235(2) 0.0410(6) Uani 1 1 d .
H52A H 1.0025 0.3151 0.3131 0.062 Uiso 1 1 calc R
H52B H 0.8877 0.3883 0.3514 0.062 Uiso 1 1 calc R
H52C H 0.8641 0.3506 0.2624 0.062 Uiso 1 1 calc R
C53 C 0.7414(3) 0.2359(3) 0.4107(2) 0.0450(7) Uani 1 1 d .
H53A H 0.6915 0.2592 0.3507 0.067 Uiso 1 1 calc R
H53B H 0.7215 0.2982 0.4377 0.067 Uiso 1 1 calc R
H53C H 0.7209 0.1647 0.4560 0.067 Uiso 1 1 calc R
C54 C 0.9628(3) 0.1707(2) 0.4838(2) 0.0460(7) Uani 1 1 d .
H54A H 0.9412 0.0993 0.5277 0.069 Uiso 1 1 calc R
H54B H 0.9477 0.2305 0.5135 0.069 Uiso 1 1 calc R
H54C H 1.0522 0.1547 0.4693 0.069 Uiso 1 1 calc R
C21 C 0.7626(4) 0.2942(4) 0.0903(3) 0.0769(11) Uani 1 1 d .
H21A H 0.7181 0.3563 0.1124 0.115 Uiso 1 1 calc R
H21B H 0.8101 0.2303 0.1443 0.115 Uiso 1 1 calc R
H21C H 0.7009 0.2655 0.0628 0.115 Uiso 1 1 calc R
C22 C 0.8521(3) 0.3406(3) 0.0161(2) 0.0457(6) Uani 1 1 d .
C23 C 0.8424(3) 0.4549(3) -0.0350(3) 0.0546(8) Uani 1 1 d .
H23 H 0.7763 0.5097 -0.0219 0.066 Uiso 1 1 calc R
C24 C 0.9224(4) 0.4951(3) -0.1042(3) 0.0686(10) Uani 1 1 d .
H24 H 0.9110 0.5761 -0.1391 0.082 Uiso 1 1 calc R
C25 C 1.0180(4) 0.4188(3) -0.1230(3) 0.0621(9) Uani 1 1 d .
H25 H 1.0739 0.4476 -0.1712 0.075 Uiso 1 1 calc R
C26 C 1.0375(3) 0.3013(3) -0.0750(3) 0.0564(8) Uani 1 1 d .
H26 H 1.1054 0.2491 -0.0895 0.068 Uiso 1 1 calc R
C27 C 0.9550(4) 0.2604(3) -0.0041(3) 0.0618(9) Uani 1 1 d .
H27 H 0.9669 0.1794 0.0308 0.074 Uiso 1 1 calc R
C41 C 0.2420(5) -0.2293(5) 0.2114(5) 0.131(3) Uani 1 1 d .
H41A H 0.2259 -0.1612 0.1525 0.196 Uiso 1 1 calc R
H41B H 0.2344 -0.2035 0.2666 0.196 Uiso 1 1 calc R
H41C H 0.1801 -0.2772 0.2142 0.196 Uiso 1 1 calc R
C42 C 0.3705(3) -0.2981(3) 0.2127(2) 0.0634(9) Uani 1 1 d .
C43 C 0.4739(4) -0.2646(3) 0.2421(3) 0.0620(9) Uani 1 1 d .
H43 H 0.4617 -0.1969 0.2590 0.074 Uiso 1 1 calc R
C44 C 0.5927(4) -0.3311(4) 0.2458(3) 0.0772(12) Uani 1 1 d .
H44 H 0.6628 -0.3049 0.2613 0.093 Uiso 1 1 calc R
C45 C 0.6141(4) -0.4289(4) 0.2292(3) 0.0818(14) Uani 1 1 d .
H45 H 0.6978 -0.4743 0.2353 0.098 Uiso 1 1 calc R
C46 C 0.5120(6) -0.4661(3) 0.2020(3) 0.0922(17) Uani 1 1 d .
H46 H 0.5243 -0.5369 0.1895 0.111 Uiso 1 1 calc R
C47 C 0.3930(4) -0.3962(3) 0.1943(2) 0.0625(10) Uani 1 1 d .
H47 H 0.3235 -0.4197 0.1746 0.075 Uiso 1 1 calc R

loop_
_atom_site_aniso_label
_atom_site_aniso_U_11
_atom_site_aniso_U_22
_atom_site_aniso_U_33
_atom_site_aniso_U_23
_atom_site_aniso_U_13
_atom_site_aniso_U_12
Ca 0.01636(18) 0.02368(19) 0.01972(18) -0.00814(15) 0.00297(13) -0.00335(14)
Br 0.01812(11) 0.05583(16) 0.02282(11) -0.01515(10) 0.00176(7) -0.00468(9)
B 0.0197(10) 0.0264(11) 0.0229(10) -0.0095(9) 0.0037(8) -0.0042(8)
N1 0.0204(8) 0.0226(8) 0.0265(9) -0.0070(7) 0.0008(6) -0.0037(7)
N2 0.0192(8) 0.0234(8) 0.0251(8) -0.0097(7) 0.0020(6) -0.0030(6)
N3 0.0237(9) 0.0269(9) 0.0201(8) -0.0076(7) -0.0002(6) -0.0038(7)
N4 0.0229(8) 0.0262(9) 0.0210(8) -0.0098(7) 0.0023(6) -0.0037(7)
N5 0.0195(8) 0.0245(9) 0.0276(9) -0.0082(7) 0.0013(6) -0.0061(7)
N6 0.0181(8) 0.0254(8) 0.0225(8) -0.0076(7) 0.0038(6) -0.0055(7)
C1 0.0215(9) 0.0251(10) 0.0235(9) -0.0090(8) 0.0020(7) -0.0057(8)
C2 0.0245(10) 0.0230(10) 0.0353(11) -0.0107(9) 0.0002(8) -0.0002(8)
C3 0.0225(10) 0.0271(11) 0.0321(11) -0.0123(9) 0.0022(8) 0.0004(8)
C4 0.0202(9) 0.0253(10) 0.0218(9) -0.0062(8) 0.0012(7) -0.0053(8)
C5 0.0336(12) 0.0403(13) 0.0210(10) -0.0134(9) 0.0040(8) -0.0031(10)
C6 0.0372(13) 0.0411(13) 0.0193(10) -0.0116(9) 0.0006(9) -0.0027(10)
C7 0.0194(9) 0.0243(10) 0.0213(9) -0.0062(8) 0.0009(7) -0.0049(7)
C8 0.0170(9) 0.0347(12) 0.0348(11) -0.0119(10) 0.0066(8) -0.0052(8)
C9 0.0183(10) 0.0349(12) 0.0393(12) -0.0117(10) 0.0042(8) -0.0090(9)
C11 0.0269(11) 0.0249(10) 0.0288(10) -0.0050(8) 0.0029(8) -0.0084(8)
C12 0.0272(12) 0.0390(13) 0.0460(14) -0.0021(11) 0.0107(10) -0.0072(10)
C13 0.0399(14) 0.0482(15) 0.0303(12) -0.0081(11) 0.0019(10) -0.0160(12)
C14 0.0524(16) 0.0307(12) 0.0472(15) -0.0108(11) 0.0090(12) -0.0199(11)
C31 0.0235(10) 0.0303(11) 0.0244(10) -0.0057(9) -0.0018(8) -0.0006(8)
C32 0.0339(12) 0.0293(12) 0.0411(13) -0.0145(10) -0.0001(10) -0.0007(9)
C33 0.0354(13) 0.0435(14) 0.0272(11) -0.0017(10) -0.0032(9) 0.0031(11)
C34 0.0285(11) 0.0418(13) 0.0321(12) -0.0136(10) 0.0015(9) -0.0096(10)
C51 0.0280(11) 0.0244(10) 0.0341(11) -0.0115(9) -0.0019(9) -0.0057(8)
C52 0.0439(15) 0.0301(12) 0.0491(15) -0.0109(11) -0.0031(11) -0.0122(11)
C53 0.0356(14) 0.0440(15) 0.0701(19) -0.0374(14) 0.0156(13) -0.0115(11)
C54 0.0618(18) 0.0383(14) 0.0381(14) -0.0176(12) -0.0149(12) -0.0018(12)
C21 0.094(3) 0.087(3) 0.054(2) -0.020(2) 0.015(2) -0.038(2)
C22 0.0505(16) 0.0553(17) 0.0364(13) -0.0166(12) 0.0011(11) -0.0206(14)
C23 0.0549(19) 0.0402(15) 0.065(2) -0.0152(14) -0.0037(15) -0.0067(13)
C24 0.078(3) 0.0482(18) 0.074(2) -0.0133(17) 0.010(2) -0.0152(17)
C25 0.063(2) 0.065(2) 0.063(2) -0.0266(18) 0.0099(17) -0.0159(17)
C26 0.0497(18) 0.0592(19) 0.063(2) -0.0284(17) 0.0065(15) -0.0060(15)
C27 0.076(2) 0.0447(17) 0.061(2) -0.0143(15) -0.0097(17) -0.0098(16)
C41 0.055(3) 0.124(4) 0.151(5) 0.011(4) 0.044(3) 0.011(3)
C42 0.0503(19) 0.067(2) 0.0493(18) 0.0026(16) 0.0087(14) -0.0013(16)
C43 0.067(2) 0.057(2) 0.067(2) -0.0206(17) 0.0065(17) -0.0259(17)
C44 0.078(3) 0.103(3) 0.0459(19) -0.008(2) -0.0162(18) -0.036(3)
C45 0.067(3) 0.070(3) 0.067(2) 0.007(2) 0.010(2) 0.019(2)
C46 0.158(5) 0.045(2) 0.072(3) -0.0203(19) 0.045(3) -0.025(3)
C47 0.093(3) 0.066(2) 0.0359(15) -0.0104(15) 0.0099(16) -0.048(2)

loop_
_atom_type_symbol
_atom_type_description
_atom_type_scat_dispersion_real
_atom_type_scat_dispersion_imag
_atom_type_scat_source
C C 0.0033 0.0016 'International Tables Vol C Tables 4.2.6.8 and 6.1.1.4'
H H 0.0000 0.0000 'International Tables Vol C Tables 4.2.6.8 and 6.1.1.4'
B B 0.0013 0.0007 'International Tables Vol C Tables 4.2.6.8 and 6.1.1.4'
N N 0.0061 0.0033 'International Tables Vol C Tables 4.2.6.8 and 6.1.1.4'
Br Br -0.2901 2.4595 'International Tables Vol C Tables 4.2.6.8 and 6.1.1.4'
Ca Ca 0.2262 0.3064 'International Tables Vol C Tables 4.2.6.8 and 6.1.1.4'

loop_
_geom_angle_atom_site_label_1
_geom_angle_atom_site_label_2
_geom_angle_atom_site_label_3
_geom_angle
_geom_angle_site_symmetry_1
_geom_angle_site_symmetry_3
C1 Ca C7 85.64(7) . .
C1 Ca C4 82.69(7) . .
C7 Ca C4 77.02(6) . .
C1 Ca Br 122.47(5) . .
C7 Ca Br 151.51(5) . .
C4 Ca Br 100.32(5) . .
C1 Ca Br 99.72(5) . 2_656
C7 Ca Br 98.98(5) . 2_656
C4 Ca Br 175.22(5) . 2_656
Br Ca Br 81.923(11) . 2_656
C1 Ca Ca 117.83(5) . 2_656
C7 Ca Ca 133.18(5) . 2_656
C4 Ca Ca 141.21(5) . 2_656
Br Ca Ca 41.056(8) . 2_656
Br Ca Ca 40.867(8) 2_656 2_656
Ca Br Ca 98.077(11) . 2_656
N2 B N6 111.33(17) . .
N2 B N4 112.42(17) . .
N6 B N4 109.57(17) . .
N2 B H1 106.6(12) . .
N6 B H1 109.1(12) . .
N4 B H1 107.7(12) . .
C1 N1 C2 111.06(17) . .
C1 N1 C11 125.90(17) . .
C2 N1 C11 122.98(18) . .
C1 N2 C3 110.64(17) . .
C1 N2 B 127.07(17) . .
C3 N2 B 122.30(17) . .
C4 N3 C6 111.16(18) . .
C4 N3 C31 124.29(17) . .
C6 N3 C31 124.54(18) . .
C4 N4 C5 110.20(18) . .
C4 N4 B 127.26(17) . .
C5 N4 B 121.91(17) . .
C7 N5 C9 111.13(18) . .
C7 N5 C51 126.61(17) . .
C9 N5 C51 122.23(18) . .
C7 N6 C8 110.63(17) . .
C7 N6 B 126.67(17) . .
C8 N6 B 122.59(17) . .
N1 C1 N2 104.24(17) . .
N1 C1 Ca 143.73(14) . .
N2 C1 Ca 111.31(13) . .
C3 C2 N1 106.27(18) . .
C3 C2 H2 126.9 . .
N1 C2 H2 126.9 . .
C2 C3 N2 107.77(19) . .
C2 C3 H3 126.1 . .
N2 C3 H3 126.1 . .
N4 C4 N3 104.50(17) . .
N4 C4 Ca 110.86(13) . .
N3 C4 Ca 144.57(14) . .
C6 C5 N4 107.90(19) . .
C6 C5 H5 126.1 . .
N4 C5 H5 126.1 . .
C5 C6 N3 106.23(19) . .
C5 C6 H6 126.9 . .
N3 C6 H6 126.9 . .
N6 C7 N5 104.11(17) . .
N6 C7 Ca 111.15(13) . .
N5 C7 Ca 144.27(14) . .
C9 C8 N6 107.76(19) . .
C9 C8 H8 126.1 . .
N6 C8 H8 126.1 . .
C8 C9 N5 106.36(19) . .
C8 C9 H9 126.8 . .
N5 C9 H9 126.8 . .
N1 C11 C12 109.70(18) . .
N1 C11 C13 108.03(18) . .
C12 C11 C13 110.9(2) . .
N1 C11 C14 109.04(19) . .
C12 C11 C14 108.8(2) . .
C13 C11 C14 110.4(2) . .
C11 C12 H12A 109.5 . .
C11 C12 H12B 109.5 . .
H12A C12 H12B 109.5 . .
C11 C12 H12C 109.5 . .
H12A C12 H12C 109.5 . .
H12B C12 H12C 109.5 . .
C11 C13 H13A 109.5 . .
C11 C13 H13B 109.5 . .
H13A C13 H13B 109.5 . .
C11 C13 H13C 109.5 . .
H13A C13 H13C 109.5 . .
H13B C13 H13C 109.5 . .
C11 C14 H14A 109.5 . .
C11 C14 H14B 109.5 . .
H14A C14 H14B 109.5 . .
C11 C14 H14C 109.5 . .
H14A C14 H14C 109.5 . .
H14B C14 H14C 109.5 . .
N3 C31 C34 108.74(18) . .
N3 C31 C33 109.38(18) . .
C34 C31 C33 109.4(2) . .
N3 C31 C32 108.87(18) . .
C34 C31 C32 111.06(19) . .
C33 C31 C32 109.4(2) . .
C31 C32 H32A 109.5 . .
C31 C32 H32B 109.5 . .
H32A C32 H32B 109.5 . .
C31 C32 H32C 109.5 . .
H32A C32 H32C 109.5 . .
H32B C32 H32C 109.5 . .
C31 C33 H33A 109.5 . .
C31 C33 H33B 109.5 . .
H33A C33 H33B 109.5 . .
C31 C33 H33C 109.5 . .
H33A C33 H33C 109.5 . .
H33B C33 H33C 109.5 . .
C31 C34 H34A 109.5 . .
C31 C34 H34B 109.5 . .
H34A C34 H34B 109.5 . .
C31 C34 H34C 109.5 . .
H34A C34 H34C 109.5 . .
H34B C34 H34C 109.5 . .
N5 C51 C53 109.87(18) . .
N5 C51 C54 109.10(19) . .
C53 C51 C54 111.6(2) . .
N5 C51 C52 107.73(19) . .
C53 C51 C52 108.6(2) . .
C54 C51 C52 109.9(2) . .
C51 C52 H52A 109.5 . .
C51 C52 H52B 109.5 . .
H52A C52 H52B 109.5 . .
C51 C52 H52C 109.5 . .
H52A C52 H52C 109.5 . .
H52B C52 H52C 109.5 . .
C51 C53 H53A 109.5 . .
C51 C53 H53B 109.5 . .
H53A C53 H53B 109.5 . .
C51 C53 H53C 109.5 . .
H53A C53 H53C 109.5 . .
H53B C53 H53C 109.5 . .
C51 C54 H54A 109.5 . .
C51 C54 H54B 109.5 . .
H54A C54 H54B 109.5 . .
C51 C54 H54C 109.5 . .
H54A C54 H54C 109.5 . .
H54B C54 H54C 109.5 . .
C22 C21 H21A 109.5 . .
C22 C21 H21B 109.5 . .
H21A C21 H21B 109.5 . .
C22 C21 H21C 109.5 . .
H21A C21 H21C 109.5 . .
H21B C21 H21C 109.5 . .
C23 C22 C27 116.8(3) . .
C23 C22 C21 124.2(3) . .
C27 C22 C21 119.0(3) . .
C22 C23 C24 123.3(3) . .
C22 C23 H23 118.3 . .
C24 C23 H23 118.3 . .
C25 C24 C23 119.3(3) . .
C25 C24 H24 120.4 . .
C23 C24 H24 120.4 . .
C24 C25 C26 122.3(4) . .
C24 C25 H25 118.8 . .
C26 C25 H25 118.8 . .
C25 C26 C27 118.2(3) . .
C25 C26 H26 120.9 . .
C27 C26 H26 120.9 . .
C26 C27 C22 120.1(3) . .
C26 C27 H27 120.0 . .
C22 C27 H27 120.0 . .
C42 C41 H41A 109.5 . .
C42 C41 H41B 109.5 . .
H41A C41 H41B 109.5 . .
C42 C41 H41C 109.5 . .
H41A C41 H41C 109.5 . .
H41B C41 H41C 109.5 . .
C47 C42 C43 117.6(3) . .
C47 C42 C41 122.9(5) . .
C43 C42 C41 119.3(5) . .
C44 C43 C42 118.9(4) . .
C44 C43 H43 120.5 . .
C42 C43 H43 120.5 . .
C45 C44 C43 123.1(4) . .
C45 C44 H44 118.4 . .
C43 C44 H44 118.4 . .
C44 C45 C46 119.1(4) . .
C44 C45 H45 120.5 . .
C46 C45 H45 120.5 . .
C47 C46 C45 117.6(4) . .
C47 C46 H46 121.2 . .
C45 C46 H46 121.2 . .
C42 C47 C46 123.6(4) . .
C42 C47 H47 118.2 . .
C46 C47 H47 118.2 . .

loop_
_geom_bond_atom_site_label_1
_geom_bond_atom_site_label_2
_geom_bond_distance
_geom_bond_site_symmetry_2
Ca C1 2.544(2) .
Ca C7 2.559(2) .
Ca C4 2.564(2) .
Ca Br 2.8930(4) .
Ca Br 2.9040(4) 2_656
Ca Ca 4.3776(7) 2_656
Br Ca 2.9040(4) 2_656
B N2 1.552(3) .
B N6 1.554(3) .
B N4 1.554(3) .
B H1 1.13(2) .
N1 C1 1.367(3) .
N1 C2 1.387(3) .
N1 C11 1.496(3) .
N2 C1 1.367(3) .
N2 C3 1.376(3) .
N3 C4 1.368(3) .
N3 C6 1.384(3) .
N3 C31 1.495(3) .
N4 C4 1.364(3) .
N4 C5 1.385(3) .
N5 C7 1.367(3) .
N5 C9 1.387(3) .
N5 C51 1.487(3) .
N6 C7 1.366(3) .
N6 C8 1.380(3) .
C2 C3 1.349(3) .
C2 H2 0.9500 .
C3 H3 0.9500 .
C5 C6 1.348(3) .
C5 H5 0.9500 .
C6 H6 0.9500 .
C8 C9 1.343(3) .
C8 H8 0.9500 .
C9 H9 0.9500 .
C11 C12 1.517(3) .
C11 C13 1.523(3) .
C11 C14 1.530(3) .
C12 H12A 0.9800 .
C12 H12B 0.9800 .
C12 H12C 0.9800 .
C13 H13A 0.9800 .
C13 H13B 0.9800 .
C13 H13C 0.9800 .
C14 H14A 0.9800 .
C14 H14B 0.9800 .
C14 H14C 0.9800 .
C31 C34 1.527(3) .
C31 C33 1.527(3) .
C31 C32 1.530(3) .
C32 H32A 0.9800 .
C32 H32B 0.9800 .
C32 H32C 0.9800 .
C33 H33A 0.9800 .
C33 H33B 0.9800 .
C33 H33C 0.9800 .
C34 H34A 0.9800 .
C34 H34B 0.9800 .
C34 H34C 0.9800 .
C51 C53 1.512(3) .
C51 C54 1.522(3) .
C51 C52 1.533(3) .
C52 H52A 0.9800 .
C52 H52B 0.9800 .
C52 H52C 0.9800 .
C53 H53A 0.9800 .
C53 H53B 0.9800 .
C53 H53C 0.9800 .
C54 H54A 0.9800 .
C54 H54B 0.9800 .
C54 H54C 0.9800 .
C21 C22 1.496(5) .
C21 H21A 0.9800 .
C21 H21B 0.9800 .
C21 H21C 0.9800 .
C22 C23 1.352(4) .
C22 C27 1.438(5) .
C23 C24 1.359(5) .
C23 H23 0.9500 .
C24 C25 1.349(5) .
C24 H24 0.9500 .
C25 C26 1.370(5) .
C25 H25 0.9500 .
C26 C27 1.395(5) .
C26 H26 0.9500 .
C27 H27 0.9500 .
C41 C42 1.471(5) .
C41 H41A 0.9800 .
C41 H41B 0.9800 .
C41 H41C 0.9800 .
C42 C47 1.323(5) .
C42 C43 1.403(5) .
C43 C44 1.368(6) .
C43 H43 0.9500 .
C44 C45 1.307(6) .
C44 H44 0.9500 .
C45 C46 1.404(7) .
C45 H45 0.9500 .
C46 C47 1.380(7) .
C46 H46 0.9500 .
C47 H47 0.9500 .
